data_7027942
loop_
_publ_author_name
'Ghereg, Dumitru'
'Gornitzka, Heinz'
'Ranaivonjatovo, Henri'
'Escudi\'e, Jean'

_publ_section_title
;
 Reactions of germenes with various naphthoquinones controlled by
 substituent effects
;
_journal_issue 8
_journal_name_full 'Dalton Transactions'
_journal_page_first 2016
_journal_page_last 2022
_journal_paper_doi 10.1039/b921729k
_journal_volume 39
_journal_year 2010
_chemical_formula_sum 'C75.5 H74 Ge2 O5'
_chemical_formula_weight 1206.53
_chemical_name_systematic
;
?
;
_space_group_IT_number 2
_symmetry_cell_setting triclinic
_symmetry_space_group_name_Hall '-P 1'
_symmetry_space_group_name_H-M 'P -1'
_atom_sites_solution_hydrogens geom
_atom_sites_solution_primary direct
_atom_sites_solution_secondary difmap
_audit_creation_method SHELXL-97
_cell_angle_alpha 74.574(2)
_cell_angle_beta 81.440(2)
_cell_angle_gamma 72.261(2)
_cell_formula_units_Z 2
_cell_length_a 11.3584(3)
_cell_length_b 14.2970(4)
_cell_length_c 20.0687(5)
_cell_measurement_reflns_used 5615
_cell_measurement_temperature 173(2)
_cell_volume 2984.03(14)
_computing_cell_refinement 'Bruker SMART'
_computing_data_collection 'Bruker SMART'
_computing_data_reduction 'Bruker SAINT'
_computing_molecular_graphics 'Bruker SHELXTL'
_computing_publication_material 'Bruker SHELXTL'
_computing_structure_refinement 'SHELXL-97 (Sheldrick, 1997)'
_computing_structure_solution 'SHELXS-97 (Sheldrick, 1990)'
_diffrn_ambient_temperature 173(2)
_diffrn_measured_fraction_theta_full 0.990
_diffrn_measured_fraction_theta_max 0.990
_diffrn_measurement_device_type 'CCD area detector'
_diffrn_measurement_method 'phi and omega scans'
_diffrn_radiation_monochromator graphite
_diffrn_radiation_source 'fine-focus sealed tube'
_diffrn_radiation_type MoK\a
_diffrn_radiation_wavelength 0.71073
_diffrn_reflns_av_R_equivalents 0.0618
_diffrn_reflns_av_sigmaI/netI 0.0914
_diffrn_reflns_limit_h_max 13
_diffrn_reflns_limit_h_min -13
_diffrn_reflns_limit_k_max 11
_diffrn_reflns_limit_k_min -17
_diffrn_reflns_limit_l_max 24
_diffrn_reflns_limit_l_min -24
_diffrn_reflns_number 26341
_diffrn_reflns_theta_full 25.35
_diffrn_reflns_theta_max 25.35
_diffrn_reflns_theta_min 5.10
_exptl_absorpt_coefficient_mu 1.061
_exptl_absorpt_correction_T_max 0.9013
_exptl_absorpt_correction_T_min 0.6189
_exptl_absorpt_correction_type multi-scan
_exptl_absorpt_process_details 'SADABS (Bruker-AXS)'
_exptl_crystal_colour clear
_exptl_crystal_density_diffrn 1.343
_exptl_crystal_density_method 'not measured'
_exptl_crystal_description plate
_exptl_crystal_F_000 1262
_exptl_crystal_size_max 0.50
_exptl_crystal_size_mid 0.20
_exptl_crystal_size_min 0.10
_refine_diff_density_max 0.630
_refine_diff_density_min -0.502
_refine_diff_density_rms 0.070
_refine_ls_extinction_method none
_refine_ls_goodness_of_fit_ref 0.964
_refine_ls_hydrogen_treatment constr
_refine_ls_matrix_type full
_refine_ls_number_parameters 779
_refine_ls_number_reflns 10826
_refine_ls_number_restraints 38
_refine_ls_restrained_S_all 0.971
_refine_ls_R_factor_all 0.0898
_refine_ls_R_factor_gt 0.0442
_refine_ls_shift/su_max 0.001
_refine_ls_shift/su_mean 0.000
_refine_ls_structure_factor_coef Fsqd
_refine_ls_weighting_details 'calc w=1/[\s^2^(Fo^2^)+(0.0499P)^2^+0.0000P] where P=(Fo^2^+2Fc^2^)/3'
_refine_ls_weighting_scheme calc
_refine_ls_wR_factor_gt 0.0933
_refine_ls_wR_factor_ref 0.1084
_reflns_number_gt 7030
_reflns_number_total 10826
_reflns_threshold_expression >2sigma(I)
_cod_data_source_file B921729Ksup1.cif
_cod_data_source_block 9
_cod_depositor_comments
;
The following automatic conversions were performed:

'_symmetry_cell_setting' value 'Triclinic' changed to 'triclinic'
according to /home/saulius/struct/CIF-dictionaries/cif_core.dic
dictionary named 'cif_core.dic' version 2.4.2 from 2011-04-26.

Automatic conversion script
Id: cif_fix_values 1891 2012-01-12 08:04:46Z andrius 

The following automatic conversions were performed:

'_exptl_absorpt_correction_type' value 'multi-scans' was replaced
with the value 'multi-scan' as specified in the replacement file
'src/cod-tools/trunk/data/replacement-values/replacement_values.lst'.

Automatic conversion script
Id: cif_fix_values 5376 2017-05-30 11:51:03Z andrius 
;
_cod_original_sg_symbol_H-M P-1
_cod_original_formula_sum 'C75.50 H74 Ge2 O5'
_cod_database_code 7027942

loop_
_symmetry_equiv_pos_as_xyz
'x, y, z'
'-x, -y, -z'

loop_
_atom_site_label
_atom_site_type_symbol
_atom_site_fract_x
_atom_site_fract_y
_atom_site_fract_z
_atom_site_U_iso_or_equiv
_atom_site_adp_type
_atom_site_occupancy
_atom_site_symmetry_multiplicity
_atom_site_calc_flag
_atom_site_refinement_flags
_atom_site_disorder_assembly
_atom_site_disorder_group
Ge1 Ge 0.67583(3) -0.05922(3) 0.189391(19) 0.02524(11) Uani 1 1 d . . .
Ge2 Ge 0.67490(3) 0.39996(3) 0.246884(19) 0.02563(11) Uani 1 1 d . . .
O1 O 0.48196(19) 0.21321(16) 0.15994(12) 0.0304(6) Uani 1 1 d . . .
O2 O 0.5009(2) 0.30321(16) 0.17606(12) 0.0283(6) Uani 1 1 d . . .
O3 O 0.6519(2) 0.46359(19) 0.02265(13) 0.0387(6) Uani 1 1 d . . .
O4 O 0.5784(2) 0.05839(17) 0.13955(12) 0.0315(6) Uani 1 1 d . . .
O5 O 0.6293(2) 0.40021(16) 0.16343(12) 0.0285(6) Uani 1 1 d . . .
C1 C 0.6043(3) 0.1436(2) 0.14517(18) 0.0251(8) Uani 1 1 d . . .
C2 C 0.6521(3) 0.2007(3) 0.07801(18) 0.0262(8) Uani 1 1 d . . .
C3 C 0.6757(3) 0.1698(3) 0.01643(19) 0.0345(9) Uani 1 1 d . . .
H3 H 0.6728 0.1045 0.0153 0.041 Uiso 1 1 calc R . .
C4 C 0.7032(3) 0.2358(3) -0.0430(2) 0.0412(10) Uani 1 1 d . . .
H4 H 0.7252 0.2141 -0.0851 0.049 Uiso 1 1 calc R . .
C5 C 0.6994(3) 0.3340(3) -0.0427(2) 0.0406(10) Uani 1 1 d . . .
H5 H 0.7156 0.3793 -0.0848 0.049 Uiso 1 1 calc R . .
C6 C 0.6721(3) 0.3663(3) 0.01922(19) 0.0324(9) Uani 1 1 d . . .
C7 C 0.6576(3) 0.2952(3) 0.08132(18) 0.0266(8) Uani 1 1 d . . .
C8 C 0.6307(3) 0.3087(2) 0.15459(18) 0.0252(8) Uani 1 1 d . . .
C9 C 0.7162(3) 0.2191(2) 0.20561(17) 0.0223(8) Uani 1 1 d . . .
H9 H 0.8034 0.2095 0.1846 0.027 Uiso 1 1 calc R . .
C10 C 0.6787(3) 0.1223(2) 0.20850(17) 0.0218(8) Uani 1 1 d . . .
H10 H 0.6181 0.1154 0.2498 0.026 Uiso 1 1 calc R . .
C11 C 0.6517(4) 0.5380(3) -0.0413(2) 0.0510(11) Uani 1 1 d . . .
H11A H 0.7351 0.5256 -0.0648 0.077 Uiso 1 1 calc R . .
H11B H 0.6266 0.6054 -0.0318 0.077 Uiso 1 1 calc R . .
H11C H 0.5932 0.5339 -0.0710 0.077 Uiso 1 1 calc R . .
C12 C 0.7113(3) 0.2455(2) 0.27705(17) 0.0232(8) Uani 1 1 d . . .
C13 C 0.6225(3) 0.2095(2) 0.33494(18) 0.0274(8) Uani 1 1 d . . .
C14 C 0.4964(3) 0.2186(3) 0.3356(2) 0.0348(9) Uani 1 1 d . . .
H14 H 0.4531 0.2519 0.2950 0.042 Uiso 1 1 calc R . .
C15 C 0.4352(4) 0.1780(3) 0.3968(2) 0.0445(11) Uani 1 1 d . . .
H15 H 0.3497 0.1828 0.3976 0.053 Uiso 1 1 calc R . .
C16 C 0.4968(4) 0.1310(3) 0.4563(2) 0.0472(11) Uani 1 1 d . . .
H16 H 0.4530 0.1046 0.4976 0.057 Uiso 1 1 calc R . .
C17 C 0.6217(4) 0.1217(3) 0.4567(2) 0.0386(10) Uani 1 1 d . . .
H17 H 0.6636 0.0897 0.4980 0.046 Uiso 1 1 calc R . .
C18 C 0.6844(3) 0.1600(3) 0.39590(19) 0.0300(9) Uani 1 1 d . . .
C19 C 0.8149(3) 0.1578(2) 0.38105(18) 0.0275(8) Uani 1 1 d . . .
C20 C 0.9128(4) 0.1195(3) 0.4239(2) 0.0370(10) Uani 1 1 d . . .
H20 H 0.8993 0.0898 0.4717 0.044 Uiso 1 1 calc R . .
C21 C 1.0291(4) 0.1255(3) 0.3961(2) 0.0438(11) Uani 1 1 d . . .
H21 H 1.0962 0.1008 0.4251 0.053 Uiso 1 1 calc R . .
C22 C 1.0493(3) 0.1670(3) 0.3262(2) 0.0359(10) Uani 1 1 d . . .
H22 H 1.1307 0.1693 0.3078 0.043 Uiso 1 1 calc R . .
C23 C 0.9527(3) 0.2054(3) 0.2824(2) 0.0297(8) Uani 1 1 d . . .
H23 H 0.9676 0.2330 0.2344 0.036 Uiso 1 1 calc R . .
C24 C 0.8336(3) 0.2023(2) 0.31064(18) 0.0237(8) Uani 1 1 d . . .
C25 C 0.8309(3) 0.4384(3) 0.2352(2) 0.0302(9) Uani 1 1 d . . .
C26 C 0.9039(3) 0.4532(3) 0.1722(2) 0.0355(9) Uani 1 1 d . . .
C27 C 1.0229(4) 0.4624(3) 0.1729(2) 0.0452(11) Uani 1 1 d . . .
H27 H 1.0711 0.4739 0.1302 0.054 Uiso 1 1 calc R . .
C28 C 1.0731(4) 0.4555(3) 0.2334(2) 0.0464(11) Uani 1 1 d . . .
C29 C 0.9982(4) 0.4467(3) 0.2943(2) 0.0453(11) Uani 1 1 d . . .
H29 H 1.0289 0.4467 0.3358 0.054 Uiso 1 1 calc R . .
C30 C 0.8778(3) 0.4378(3) 0.2964(2) 0.0341(9) Uani 1 1 d . . .
C31 C 0.8627(4) 0.4592(4) 0.1031(2) 0.0550(12) Uani 1 1 d . . .
H31A H 0.9209 0.4831 0.0662 0.082 Uiso 1 1 calc R . .
H31B H 0.7797 0.5063 0.0973 0.082 Uiso 1 1 calc R . .
H31C H 0.8607 0.3921 0.1008 0.082 Uiso 1 1 calc R . .
C32 C 1.2066(4) 0.4559(5) 0.2323(3) 0.0753(16) Uani 1 1 d . . .
H32A H 1.2603 0.4063 0.2073 0.113 Uiso 1 1 calc R . .
H32B H 1.2307 0.4382 0.2800 0.113 Uiso 1 1 calc R . .
H32C H 1.2151 0.5233 0.2090 0.113 Uiso 1 1 calc R . .
C33 C 0.8052(4) 0.4238(3) 0.3655(2) 0.0421(10) Uani 1 1 d . . .
H33A H 0.7934 0.3560 0.3787 0.063 Uiso 1 1 calc R . .
H33B H 0.7242 0.4744 0.3624 0.063 Uiso 1 1 calc R . .
H33C H 0.8506 0.4320 0.4005 0.063 Uiso 1 1 calc R . .
C34 C 0.5262(3) 0.4961(2) 0.27864(19) 0.0286(8) Uani 1 1 d . . .
C35 C 0.4809(3) 0.5864(3) 0.2276(2) 0.0347(9) Uani 1 1 d . . .
C36 C 0.3626(4) 0.6483(3) 0.2394(2) 0.0426(11) Uani 1 1 d . . .
H36 H 0.3323 0.7086 0.2054 0.051 Uiso 1 1 calc R . .
C37 C 0.2877(4) 0.6254(3) 0.2988(2) 0.0454(11) Uani 1 1 d . . .
C38 C 0.3384(4) 0.5434(3) 0.3505(2) 0.0394(10) Uani 1 1 d . . .
H38 H 0.2907 0.5298 0.3932 0.047 Uiso 1 1 calc R . .
C39 C 0.4574(3) 0.4799(3) 0.34212(19) 0.0323(9) Uani 1 1 d . . .
C40 C 0.5556(4) 0.6189(3) 0.1612(2) 0.0409(10) Uani 1 1 d . . .
H40A H 0.5584 0.5765 0.1294 0.061 Uiso 1 1 calc R . .
H40B H 0.6401 0.6113 0.1715 0.061 Uiso 1 1 calc R . .
H40C H 0.5167 0.6897 0.1395 0.061 Uiso 1 1 calc R . .
C41 C 0.1526(4) 0.6855(4) 0.3068(3) 0.0777(17) Uani 1 1 d . . .
H41A H 0.0997 0.6522 0.2930 0.117 Uiso 1 1 calc R . .
H41B H 0.1408 0.7540 0.2774 0.117 Uiso 1 1 calc R . .
H41C H 0.1303 0.6892 0.3554 0.117 Uiso 1 1 calc R . .
C42 C 0.5060(4) 0.4012(3) 0.40550(19) 0.0397(10) Uani 1 1 d . . .
H42A H 0.5842 0.3547 0.3926 0.060 Uiso 1 1 calc R . .
H42B H 0.4453 0.3633 0.4258 0.060 Uiso 1 1 calc R . .
H42C H 0.5202 0.4341 0.4394 0.060 Uiso 1 1 calc R . .
C43 C 0.7789(3) 0.0177(2) 0.21750(17) 0.0224(8) Uani 1 1 d . . .
C44 C 0.8155(3) -0.0285(2) 0.29126(18) 0.0236(8) Uani 1 1 d . . .
C45 C 0.7426(3) -0.0503(2) 0.35223(18) 0.0286(8) Uani 1 1 d . . .
H45 H 0.6550 -0.0334 0.3520 0.034 Uiso 1 1 calc R . .
C46 C 0.8003(3) -0.0974(3) 0.41350(19) 0.0346(9) Uani 1 1 d . . .
H46 H 0.7516 -0.1141 0.4553 0.042 Uiso 1 1 calc R . .
C47 C 0.9281(4) -0.1204(3) 0.4147(2) 0.0377(10) Uani 1 1 d . . .
H47 H 0.9658 -0.1531 0.4572 0.045 Uiso 1 1 calc R . .
C48 C 1.0003(3) -0.0965(3) 0.3553(2) 0.0357(10) Uani 1 1 d . . .
H48 H 1.0874 -0.1106 0.3565 0.043 Uiso 1 1 calc R . .
C49 C 0.9444(3) -0.0512(2) 0.29299(18) 0.0258(8) Uani 1 1 d . . .
C50 C 0.9981(3) -0.0223(2) 0.22260(18) 0.0254(8) Uani 1 1 d . . .
C51 C 1.1222(3) -0.0329(3) 0.1977(2) 0.0368(10) Uani 1 1 d . . .
H51 H 1.1861 -0.0589 0.2288 0.044 Uiso 1 1 calc R . .
C52 C 1.1504(3) -0.0051(3) 0.1272(2) 0.0417(10) Uani 1 1 d . . .
H52 H 1.2343 -0.0114 0.1097 0.050 Uiso 1 1 calc R . .
C53 C 1.0572(3) 0.0322(3) 0.0817(2) 0.0412(10) Uani 1 1 d . . .
H53 H 1.0779 0.0503 0.0332 0.049 Uiso 1 1 calc R . .
C54 C 0.9337(3) 0.0432(3) 0.10640(19) 0.0339(9) Uani 1 1 d . . .
H54 H 0.8705 0.0692 0.0748 0.041 Uiso 1 1 calc R . .
C55 C 0.9028(3) 0.0164(2) 0.17673(18) 0.0244(8) Uani 1 1 d . . .
C56 C 0.7340(3) -0.1374(3) 0.11793(18) 0.0285(8) Uani 1 1 d . . .
C57 C 0.8571(3) -0.1919(3) 0.1045(2) 0.0326(9) Uani 1 1 d . . .
C58 C 0.8876(4) -0.2357(3) 0.0475(2) 0.0447(11) Uani 1 1 d . . .
H58 H 0.9712 -0.2720 0.0385 0.054 Uiso 1 1 calc R . .
C59 C 0.8001(4) -0.2278(3) 0.0037(2) 0.0445(10) Uani 1 1 d . . .
C60 C 0.6779(4) -0.1795(3) 0.0201(2) 0.0380(10) Uani 1 1 d . . .
H60 H 0.6160 -0.1766 -0.0081 0.046 Uiso 1 1 calc R . .
C61 C 0.6425(3) -0.1352(3) 0.07628(19) 0.0289(8) Uani 1 1 d . . .
C62 C 0.9613(3) -0.2091(3) 0.1499(2) 0.0459(11) Uani 1 1 d . . .
H62A H 0.9285 -0.1769 0.1888 0.069 Uiso 1 1 calc R . .
H62B H 1.0258 -0.1798 0.1225 0.069 Uiso 1 1 calc R . .
H62C H 0.9968 -0.2818 0.1678 0.069 Uiso 1 1 calc R . .
C63 C 0.8367(5) -0.2692(4) -0.0610(2) 0.0697(15) Uani 1 1 d . . .
H63A H 0.7637 -0.2517 -0.0873 0.105 Uiso 1 1 calc R . .
H63B H 0.8698 -0.3428 -0.0477 0.105 Uiso 1 1 calc R . .
H63C H 0.9001 -0.2399 -0.0898 0.105 Uiso 1 1 calc R . .
C64 C 0.5052(3) -0.0885(3) 0.0915(2) 0.0365(9) Uani 1 1 d . . .
H64A H 0.4853 -0.0151 0.0741 0.055 Uiso 1 1 calc R . .
H64B H 0.4845 -0.1048 0.1416 0.055 Uiso 1 1 calc R . .
H64C H 0.4570 -0.1156 0.0685 0.055 Uiso 1 1 calc R . .
C65 C 0.5739(3) -0.1217(3) 0.26620(18) 0.0291(8) Uani 1 1 d . . .
C66 C 0.4498(3) -0.0724(3) 0.28633(19) 0.0308(9) Uani 1 1 d . . .
C67 C 0.3845(3) -0.1246(3) 0.3404(2) 0.0379(10) Uani 1 1 d . . .
H67 H 0.3021 -0.0906 0.3539 0.046 Uiso 1 1 calc R . .
C68 C 0.4344(4) -0.2237(3) 0.3754(2) 0.0404(10) Uani 1 1 d . . .
C69 C 0.5550(4) -0.2707(3) 0.3549(2) 0.0429(10) Uani 1 1 d . . .
H69 H 0.5913 -0.3388 0.3777 0.052 Uiso 1 1 calc R . .
C70 C 0.6253(3) -0.2219(3) 0.3021(2) 0.0347(9) Uani 1 1 d . . .
C71 C 0.3810(3) 0.0350(3) 0.2533(2) 0.0468(11) Uani 1 1 d . . .
H71A H 0.2950 0.0500 0.2731 0.070 Uiso 1 1 calc R . .
H71B H 0.3822 0.0429 0.2032 0.070 Uiso 1 1 calc R . .
H71C H 0.4213 0.0817 0.2621 0.070 Uiso 1 1 calc R . .
C72 C 0.3595(4) -0.2765(4) 0.4330(2) 0.0540(12) Uani 1 1 d . . .
H72A H 0.3931 -0.3498 0.4390 0.081 Uiso 1 1 calc R . .
H72B H 0.2730 -0.2560 0.4214 0.081 Uiso 1 1 calc R . .
H72C H 0.3635 -0.2582 0.4761 0.081 Uiso 1 1 calc R . .
C73 C 0.7585(4) -0.2781(3) 0.2851(2) 0.0505(11) Uani 1 1 d . . .
H73A H 0.7800 -0.3445 0.3175 0.076 Uiso 1 1 calc R . .
H73B H 0.8137 -0.2393 0.2892 0.076 Uiso 1 1 calc R . .
H73C H 0.7677 -0.2869 0.2376 0.076 Uiso 1 1 calc R . .
C74 C 0.8356(14) 0.6482(11) 0.5193(10) 0.120(6) Uani 0.50 1 d PDU A -1
H74A H 0.8092 0.6016 0.5600 0.180 Uiso 0.50 1 calc PR A -1
H74B H 0.7651 0.6856 0.4911 0.180 Uiso 0.50 1 calc PR A -1
H74C H 0.8662 0.6958 0.5344 0.180 Uiso 0.50 1 calc PR A -1
C75 C 0.9281(19) 0.5947(14) 0.4809(11) 0.138(8) Uani 0.50 1 d PDU A -1
H75A H 0.8901 0.5775 0.4461 0.166 Uiso 0.50 1 calc PR A -1
H75B H 0.9805 0.6388 0.4554 0.166 Uiso 0.50 1 calc PR A -1
C76 C 1.0013(12) 0.5092(10) 0.5171(7) 0.074(4) Uani 0.50 1 d PDU A -1
H76A H 1.0372 0.5286 0.5517 0.088 Uiso 0.50 1 calc PR A -1
H76B H 0.9462 0.4679 0.5434 0.088 Uiso 0.50 1 calc PR A -1
C77 C 1.0871(17) 0.4531(16) 0.4895(10) 0.126(7) Uani 0.50 1 d PDU A -1
H77A H 1.1301 0.4980 0.4551 0.151 Uiso 0.50 1 calc PR A -1
H77B H 1.0480 0.4236 0.4624 0.151 Uiso 0.50 1 calc PR A -1
C78 C 1.1777(17) 0.3758(13) 0.5214(9) 0.108(5) Uani 0.50 1 d PDU A -1
H78A H 1.2242 0.4014 0.5465 0.161 Uiso 0.50 1 calc PR A -1
H78B H 1.2338 0.3436 0.4868 0.161 Uiso 0.50 1 calc PR A -1
H78C H 1.1409 0.3262 0.5542 0.161 Uiso 0.50 1 calc PR A -1

loop_
_atom_site_aniso_label
_atom_site_aniso_U_11
_atom_site_aniso_U_22
_atom_site_aniso_U_33
_atom_site_aniso_U_23
_atom_site_aniso_U_13
_atom_site_aniso_U_12
Ge1 0.02057(19) 0.0247(2) 0.0310(2) -0.00688(17) -0.00856(17) -0.00376(16)
Ge2 0.0252(2) 0.0228(2) 0.0275(2) -0.00419(16) -0.00738(17) -0.00367(16)
O1 0.0212(12) 0.0255(13) 0.0441(16) -0.0062(11) -0.0111(11) -0.0037(10)
O2 0.0245(12) 0.0238(13) 0.0352(15) -0.0058(11) -0.0059(11) -0.0038(10)
O3 0.0455(16) 0.0355(15) 0.0323(16) 0.0056(12) -0.0109(13) -0.0150(13)
O4 0.0294(13) 0.0261(13) 0.0422(16) -0.0071(11) -0.0192(12) -0.0053(11)
O5 0.0351(13) 0.0225(12) 0.0266(14) 0.0001(10) -0.0125(11) -0.0064(11)
C1 0.0237(17) 0.0242(18) 0.029(2) -0.0054(16) -0.0090(16) -0.0054(15)
C2 0.0232(17) 0.0279(19) 0.026(2) -0.0053(16) -0.0136(16) -0.0011(15)
C3 0.031(2) 0.038(2) 0.031(2) -0.0082(19) -0.0168(18) 0.0020(17)
C4 0.038(2) 0.056(3) 0.030(2) -0.017(2) -0.0128(19) -0.005(2)
C5 0.039(2) 0.058(3) 0.022(2) -0.001(2) -0.0062(18) -0.016(2)
C6 0.0286(19) 0.035(2) 0.032(2) -0.0004(18) -0.0100(17) -0.0102(17)
C7 0.0224(17) 0.031(2) 0.024(2) -0.0023(16) -0.0088(16) -0.0049(15)
C8 0.0240(17) 0.0220(18) 0.027(2) -0.0027(15) -0.0043(16) -0.0042(15)
C9 0.0172(16) 0.0225(17) 0.0236(19) -0.0006(15) -0.0057(14) -0.0026(14)
C10 0.0188(16) 0.0237(18) 0.0207(19) -0.0037(15) -0.0075(14) -0.0014(14)
C11 0.054(3) 0.045(3) 0.040(3) 0.013(2) -0.005(2) -0.014(2)
C12 0.0246(17) 0.0200(17) 0.023(2) -0.0046(15) -0.0040(15) -0.0032(15)
C13 0.0309(19) 0.0234(18) 0.027(2) -0.0084(16) -0.0029(17) -0.0028(16)
C14 0.031(2) 0.036(2) 0.036(2) -0.0107(18) 0.0012(18) -0.0063(17)
C15 0.038(2) 0.046(3) 0.049(3) -0.012(2) 0.009(2) -0.015(2)
C16 0.052(3) 0.041(2) 0.042(3) -0.005(2) 0.014(2) -0.015(2)
C17 0.052(3) 0.032(2) 0.026(2) -0.0053(17) 0.002(2) -0.0068(19)
C18 0.039(2) 0.0225(18) 0.027(2) -0.0065(16) 0.0020(18) -0.0062(16)
C19 0.035(2) 0.0199(17) 0.025(2) -0.0070(15) -0.0061(17) 0.0006(16)
C20 0.047(2) 0.035(2) 0.024(2) -0.0072(17) -0.0127(19) 0.0001(19)
C21 0.039(2) 0.043(2) 0.047(3) -0.015(2) -0.025(2) 0.0052(19)
C22 0.0222(18) 0.038(2) 0.050(3) -0.022(2) -0.0095(18) 0.0015(17)
C23 0.0284(19) 0.0282(19) 0.034(2) -0.0102(17) -0.0063(17) -0.0055(16)
C24 0.0251(18) 0.0188(17) 0.028(2) -0.0085(15) -0.0056(16) -0.0027(14)
C25 0.0264(18) 0.0239(19) 0.040(2) -0.0070(17) -0.0083(18) -0.0046(16)
C26 0.0273(19) 0.038(2) 0.041(3) -0.0045(19) -0.0075(19) -0.0109(17)
C27 0.033(2) 0.057(3) 0.048(3) -0.015(2) 0.001(2) -0.015(2)
C28 0.034(2) 0.057(3) 0.057(3) -0.020(2) -0.006(2) -0.019(2)
C29 0.045(2) 0.046(3) 0.054(3) -0.021(2) -0.015(2) -0.011(2)
C30 0.035(2) 0.0262(19) 0.045(3) -0.0110(18) -0.0115(19) -0.0077(17)
C31 0.042(2) 0.088(4) 0.037(3) -0.004(2) -0.001(2) -0.031(2)
C32 0.045(3) 0.120(5) 0.080(4) -0.039(3) -0.009(3) -0.035(3)
C33 0.047(2) 0.043(2) 0.041(3) -0.016(2) -0.016(2) -0.009(2)
C34 0.0306(19) 0.0216(18) 0.034(2) -0.0064(16) -0.0130(18) -0.0026(15)
C35 0.041(2) 0.0245(19) 0.040(2) -0.0100(18) -0.0150(19) -0.0043(17)
C36 0.053(3) 0.026(2) 0.043(3) -0.0089(19) -0.023(2) 0.0074(19)
C37 0.045(2) 0.041(2) 0.044(3) -0.023(2) -0.013(2) 0.012(2)
C38 0.041(2) 0.042(2) 0.034(2) -0.0176(19) -0.0063(19) 0.0012(19)
C39 0.037(2) 0.0246(19) 0.034(2) -0.0101(17) -0.0123(18) 0.0006(16)
C40 0.047(2) 0.026(2) 0.047(3) -0.0014(18) -0.010(2) -0.0089(19)
C41 0.059(3) 0.084(4) 0.062(3) -0.027(3) -0.012(3) 0.033(3)
C42 0.046(2) 0.031(2) 0.037(2) -0.0094(18) -0.0078(19) 0.0008(18)
C43 0.0196(16) 0.0233(17) 0.0231(19) -0.0061(15) -0.0073(15) -0.0011(14)
C44 0.0236(17) 0.0200(17) 0.026(2) -0.0041(15) -0.0078(16) -0.0033(14)
C45 0.0274(18) 0.0264(19) 0.033(2) -0.0077(17) -0.0069(17) -0.0058(16)
C46 0.039(2) 0.031(2) 0.028(2) -0.0036(17) -0.0045(18) -0.0030(18)
C47 0.045(2) 0.037(2) 0.027(2) -0.0059(18) -0.016(2) -0.0013(19)
C48 0.0286(19) 0.039(2) 0.037(2) -0.0120(19) -0.0134(19) 0.0027(17)
C49 0.0252(18) 0.0226(18) 0.030(2) -0.0085(16) -0.0093(16) -0.0017(15)
C50 0.0207(17) 0.0255(18) 0.030(2) -0.0084(16) -0.0060(16) -0.0029(15)
C51 0.0225(19) 0.048(2) 0.042(3) -0.015(2) -0.0064(18) -0.0083(18)
C52 0.0206(19) 0.054(3) 0.049(3) -0.014(2) 0.0040(19) -0.0095(18)
C53 0.036(2) 0.052(3) 0.031(2) -0.0070(19) 0.0054(19) -0.012(2)
C54 0.0272(19) 0.040(2) 0.031(2) -0.0079(18) -0.0060(17) -0.0031(17)
C55 0.0244(17) 0.0274(19) 0.024(2) -0.0100(16) -0.0030(16) -0.0070(15)
C56 0.0298(19) 0.0273(19) 0.030(2) -0.0074(16) -0.0039(17) -0.0097(16)
C57 0.0288(19) 0.033(2) 0.039(2) -0.0115(18) -0.0016(18) -0.0108(17)
C58 0.041(2) 0.040(2) 0.054(3) -0.020(2) 0.007(2) -0.0090(19)
C59 0.054(3) 0.045(2) 0.043(3) -0.022(2) 0.005(2) -0.021(2)
C60 0.048(2) 0.036(2) 0.036(2) -0.0064(19) -0.012(2) -0.0173(19)
C61 0.0309(19) 0.0258(19) 0.033(2) -0.0049(17) -0.0083(17) -0.0105(16)
C62 0.031(2) 0.044(2) 0.062(3) -0.020(2) -0.010(2) -0.0020(19)
C63 0.083(4) 0.078(4) 0.063(3) -0.042(3) 0.004(3) -0.025(3)
C64 0.032(2) 0.038(2) 0.047(3) -0.0126(19) -0.0162(19) -0.0127(18)
C65 0.0300(19) 0.032(2) 0.028(2) -0.0085(17) -0.0062(17) -0.0103(16)
C66 0.0254(18) 0.037(2) 0.034(2) -0.0114(18) -0.0048(17) -0.0113(17)
C67 0.030(2) 0.049(2) 0.040(2) -0.016(2) -0.0034(19) -0.0134(19)
C68 0.047(2) 0.055(3) 0.029(2) -0.013(2) -0.006(2) -0.026(2)
C69 0.060(3) 0.034(2) 0.035(2) -0.0002(19) -0.016(2) -0.015(2)
C70 0.038(2) 0.032(2) 0.032(2) -0.0058(18) -0.0096(19) -0.0055(18)
C71 0.025(2) 0.037(2) 0.073(3) -0.009(2) 0.006(2) -0.0076(18)
C72 0.067(3) 0.067(3) 0.033(3) -0.005(2) -0.004(2) -0.031(3)
C73 0.052(3) 0.036(2) 0.053(3) -0.004(2) -0.009(2) 0.000(2)
C74 0.110(11) 0.058(8) 0.163(18) 0.013(10) -0.007(11) -0.018(7)
C75 0.142(16) 0.138(16) 0.110(18) 0.001(11) -0.022(12) -0.024(11)
C76 0.079(8) 0.070(8) 0.085(12) -0.027(7) -0.049(8) -0.011(6)
C77 0.135(16) 0.146(17) 0.084(15) -0.016(10) 0.016(11) -0.040(10)
C78 0.142(13) 0.086(11) 0.102(13) -0.040(9) -0.016(10) -0.023(8)

loop_
_atom_type_symbol
_atom_type_description
_atom_type_scat_dispersion_real
_atom_type_scat_dispersion_imag
_atom_type_scat_source
C C 0.0033 0.0016 'International Tables Vol C Tables 4.2.6.8 and 6.1.1.4'
H H 0.0000 0.0000 'International Tables Vol C Tables 4.2.6.8 and 6.1.1.4'
O O 0.0106 0.0060 'International Tables Vol C Tables 4.2.6.8 and 6.1.1.4'
Ge Ge 0.1547 1.8001 'International Tables Vol C Tables 4.2.6.8 and 6.1.1.4'

loop_
_geom_angle_atom_site_label_1
_geom_angle_atom_site_label_2
_geom_angle_atom_site_label_3
_geom_angle
O4 Ge1 C56 100.68(12)
O4 Ge1 C65 109.59(13)
C56 Ge1 C65 112.50(14)
O4 Ge1 C43 91.36(11)
C56 Ge1 C43 123.47(14)
C65 Ge1 C43 114.65(14)
O5 Ge2 C34 100.37(12)
O5 Ge2 C25 110.74(13)
C34 Ge2 C25 115.80(14)
O5 Ge2 C12 90.80(11)
C34 Ge2 C12 124.73(14)
C25 Ge2 C12 109.80(13)
C1 O1 O2 109.2(2)
O1 O2 C8 110.5(2)
C6 O3 C11 117.7(3)
C1 O4 Ge1 113.79(18)
C8 O5 Ge2 115.9(2)
O4 C1 O1 105.0(2)
O4 C1 C2 113.3(3)
O1 C1 C2 103.3(2)
O4 C1 C10 111.6(3)
O1 C1 C10 106.0(2)
C2 C1 C10 116.3(3)
C3 C2 C7 122.0(3)
C3 C2 C1 124.8(3)
C7 C2 C1 112.8(3)
C4 C3 C2 118.4(4)
C3 C4 C5 121.2(4)
C4 C5 C6 120.4(4)
O3 C6 C5 123.9(3)
O3 C6 C7 117.8(3)
C5 C6 C7 118.2(4)
C2 C7 C6 119.0(3)
C2 C7 C8 111.2(3)
C6 C7 C8 129.3(3)
O5 C8 O2 103.8(2)
O5 C8 C7 116.1(3)
O2 C8 C7 106.5(3)
O5 C8 C9 111.8(3)
O2 C8 C9 106.6(2)
C7 C8 C9 111.1(3)
C10 C9 C12 115.7(3)
C10 C9 C8 107.2(2)
C12 C9 C8 110.9(3)
C1 C10 C9 107.7(3)
C1 C10 C43 111.3(3)
C9 C10 C43 120.1(3)
C13 C12 C24 101.9(3)
C13 C12 C9 118.2(3)
C24 C12 C9 113.6(3)
C13 C12 Ge2 113.8(2)
C24 C12 Ge2 108.8(2)
C9 C12 Ge2 100.8(2)
C14 C13 C18 119.4(3)
C14 C13 C12 130.4(3)
C18 C13 C12 110.2(3)
C15 C14 C13 118.8(4)
C16 C15 C14 121.0(4)
C15 C16 C17 121.0(4)
C16 C17 C18 118.7(4)
C17 C18 C13 121.1(3)
C17 C18 C19 130.3(3)
C13 C18 C19 108.7(3)
C20 C19 C24 120.9(3)
C20 C19 C18 130.8(3)
C24 C19 C18 108.3(3)
C21 C20 C19 119.0(4)
C20 C21 C22 120.6(3)
C21 C22 C23 121.3(4)
C22 C23 C24 118.5(3)
C23 C24 C19 119.6(3)
C23 C24 C12 129.7(3)
C19 C24 C12 110.6(3)
C30 C25 C26 118.9(3)
C30 C25 Ge2 116.0(3)
C26 C25 Ge2 124.5(3)
C27 C26 C25 119.0(4)
C27 C26 C31 116.9(4)
C25 C26 C31 124.1(3)
C28 C27 C26 122.6(4)
C29 C28 C27 117.8(4)
C29 C28 C32 121.5(4)
C27 C28 C32 120.6(4)
C28 C29 C30 121.6(4)
C29 C30 C25 119.8(4)
C29 C30 C33 117.9(4)
C25 C30 C33 122.2(3)
C39 C34 C35 118.6(3)
C39 C34 Ge2 126.6(2)
C35 C34 Ge2 114.5(3)
C36 C35 C34 118.7(4)
C36 C35 C40 118.2(3)
C34 C35 C40 123.1(3)
C37 C36 C35 122.4(4)
C38 C37 C36 117.7(4)
C38 C37 C41 120.3(4)
C36 C37 C41 122.0(4)
C37 C38 C39 122.1(4)
C34 C39 C38 119.6(3)
C34 C39 C42 124.2(3)
C38 C39 C42 116.1(3)
C44 C43 C55 102.7(2)
C44 C43 C10 113.7(3)
C55 C43 C10 116.5(3)
C44 C43 Ge1 111.2(2)
C55 C43 Ge1 116.0(2)
C10 C43 Ge1 97.27(19)
C45 C44 C49 119.9(3)
C45 C44 C43 130.1(3)
C49 C44 C43 110.0(3)
C46 C45 C44 118.7(3)
C45 C46 C47 121.1(4)
C48 C47 C46 120.6(3)
C47 C48 C49 119.2(3)
C48 C49 C44 120.5(3)
C48 C49 C50 130.8(3)
C44 C49 C50 108.7(3)
C51 C50 C55 120.8(3)
C51 C50 C49 130.0(3)
C55 C50 C49 109.1(3)
C52 C51 C50 119.1(3)
C51 C52 C53 120.4(3)
C52 C53 C54 120.5(4)
C55 C54 C53 120.2(3)
C54 C55 C50 118.9(3)
C54 C55 C43 131.5(3)
C50 C55 C43 109.5(3)
C57 C56 C61 118.7(3)
C57 C56 Ge1 125.4(3)
C61 C56 Ge1 115.9(2)
C58 C57 C56 119.3(3)
C58 C57 C62 116.9(3)
C56 C57 C62 123.8(3)
C59 C58 C57 122.2(4)
C60 C59 C58 117.8(4)
C60 C59 C63 120.9(4)
C58 C59 C63 121.3(4)
C59 C60 C61 122.3(4)
C60 C61 C56 119.4(3)
C60 C61 C64 117.8(3)
C56 C61 C64 122.7(3)
C70 C65 C66 117.9(3)
C70 C65 Ge1 118.3(3)
C66 C65 Ge1 123.8(3)
C67 C66 C65 119.2(3)
C67 C66 C71 116.3(3)
C65 C66 C71 124.5(3)
C68 C67 C66 123.1(4)
C69 C68 C67 117.0(4)
C69 C68 C72 122.2(4)
C67 C68 C72 120.8(4)
C68 C69 C70 122.5(4)
C69 C70 C65 120.4(3)
C69 C70 C73 118.8(3)
C65 C70 C73 120.8(4)
C76 C75 C74 115.3(18)
C77 C76 C75 122.5(18)
C76 C77 C78 127(2)

loop_
_geom_bond_atom_site_label_1
_geom_bond_atom_site_label_2
_geom_bond_distance
Ge1 O4 1.831(2)
Ge1 C56 1.966(3)
Ge1 C65 1.970(4)
Ge1 C43 2.052(3)
Ge2 O5 1.824(2)
Ge2 C34 1.970(3)
Ge2 C25 1.975(4)
Ge2 C12 2.055(3)
O1 C1 1.483(4)
O1 O2 1.489(3)
O2 C8 1.493(4)
O3 C6 1.358(4)
O3 C11 1.432(4)
O4 C1 1.373(4)
O5 C8 1.362(4)
C1 C2 1.498(5)
C1 C10 1.542(4)
C2 C3 1.383(5)
C2 C7 1.391(5)
C3 C4 1.371(5)
C4 C5 1.393(6)
C5 C6 1.399(5)
C6 C7 1.407(5)
C7 C8 1.508(5)
C8 C9 1.572(4)
C9 C10 1.552(5)
C9 C12 1.566(5)
C10 C43 1.563(4)
C12 C13 1.510(5)
C12 C24 1.517(4)
C13 C14 1.397(5)
C13 C18 1.409(5)
C14 C15 1.394(5)
C15 C16 1.380(6)
C16 C17 1.385(6)
C17 C18 1.386(5)
C18 C19 1.460(5)
C19 C20 1.393(5)
C19 C24 1.400(5)
C20 C21 1.374(6)
C21 C22 1.384(6)
C22 C23 1.394(5)
C23 C24 1.396(5)
C25 C30 1.406(5)
C25 C26 1.407(5)
C26 C27 1.400(5)
C26 C31 1.501(5)
C27 C28 1.384(5)
C28 C29 1.382(6)
C28 C32 1.514(6)
C29 C30 1.406(5)
C30 C33 1.502(5)
C34 C39 1.395(5)
C34 C35 1.424(5)
C35 C36 1.391(5)
C35 C40 1.513(5)
C36 C37 1.383(6)
C37 C38 1.380(5)
C37 C41 1.522(6)
C38 C39 1.395(5)
C39 C42 1.503(5)
C43 C44 1.515(4)
C43 C55 1.517(5)
C44 C45 1.390(5)
C44 C49 1.404(4)
C45 C46 1.387(5)
C46 C47 1.390(5)
C47 C48 1.369(5)
C48 C49 1.392(5)
C49 C50 1.458(5)
C50 C51 1.400(5)
C50 C55 1.409(4)
C51 C52 1.380(5)
C52 C53 1.387(5)
C53 C54 1.392(5)
C54 C55 1.382(5)
C56 C57 1.404(5)
C56 C61 1.416(5)
C57 C58 1.398(5)
C57 C62 1.522(5)
C58 C59 1.384(6)
C59 C60 1.383(5)
C59 C63 1.519(5)
C60 C61 1.387(5)
C61 C64 1.518(5)
C65 C70 1.406(5)
C65 C66 1.423(5)
C66 C67 1.397(5)
C66 C71 1.513(5)
C67 C68 1.386(5)
C68 C69 1.384(5)
C68 C72 1.505(6)
C69 C70 1.394(5)
C70 C73 1.517(5)
C74 C75 1.367(16)
C75 C76 1.342(15)
C76 C77 1.225(14)
C77 C78 1.348(14)
